data_7230389
loop_
_publ_author_name
'Bakthadoss, Manickam'
'Mushaf, Mohammad'

_publ_section_title
;
 A distal vinyl shift (DVS) through quadruple domino reaction: synthesis
 of N-vinyl benzoheterocyclic scaffolds
;
_journal_issue 22
_journal_name_full 'RSC Advances'
_journal_page_first 12152
_journal_paper_doi 10.1039/C8RA01478G
_journal_volume 8
_journal_year 2018
_chemical_formula_moiety '2(C19 H18 Br N O4)'
_chemical_formula_sum 'C36 H28 Br0.5 N3 O12'
_chemical_formula_weight 734.57
_chemical_melting_point 465
_chemical_name_common 'Benzoxazole Derivatives'
_chemical_name_systematic 'ethyl (E)-3-(2-(5-bromo-2-hydroxyphenyl)-5-methylbenzo[d]oxazol-3(2H)-yl)acrylate'
_space_group_crystal_system monoclinic
_space_group_IT_number 14
_space_group_name_Hall '-P 2yab'
_space_group_name_H-M_alt 'P 1 21/a 1'
_symmetry_space_group_name_Hall '-P 2yab'
_symmetry_space_group_name_H-M 'P 1 21/a 1'
_atom_sites_solution_hydrogens geom
_atom_sites_solution_primary iterative
_atom_sites_solution_secondary difmap
_audit_creation_date 2014-09-06
_audit_creation_method
;
  Olex2 1.2-ac2
  (compiled 2012.03.27 svn.r2268, GUI svn.r4156)
;
_audit_update_record
;
2017-03-27 deposited with the CCDC.
2018-03-22 downloaded from the CCDC.
;
_cell_angle_alpha 90.00
_cell_angle_beta 94.215(5)
_cell_angle_gamma 90.00
_cell_formula_units_Z 2
_cell_length_a 12.8540(7)
_cell_length_b 9.8269(6)
_cell_length_c 14.2696(11)
_cell_measurement_reflns_used 1820
_cell_measurement_temperature 298
_cell_measurement_theta_max 29.2140
_cell_measurement_theta_min 4.1303
_cell_volume 1797.6(2)
_computing_cell_refinement
;
CrysAlisPro, Agilent Technologies,
Version 1.171.36.21 (release 14-08-2012 CrysAlis171 .NET)
(compiled Sep 14 2012,17:21:16)
;
_computing_data_collection
;
CrysAlisPro, Agilent Technologies,
Version 1.171.36.21 (release 14-08-2012 CrysAlis171 .NET)
(compiled Sep 14 2012,17:21:16)
;
_computing_data_reduction
;
CrysAlisPro, Agilent Technologies,
Version 1.171.36.21 (release 14-08-2012 CrysAlis171 .NET)
(compiled Sep 14 2012,17:21:16)
;
_computing_molecular_graphics
;
O. V. Dolomanov, L. J. Bourhis, R. J. Gildea, J. A. K. Howard and H. Puschmann,
OLEX2: a complete structure solution, refinement and analysis program.
J. Appl. Cryst. (2009). 42, 339-341.
;
_computing_publication_material
;
O. V. Dolomanov, L. J. Bourhis, R. J. Gildea, J. A. K. Howard and H. Puschmann,
OLEX2: a complete structure solution, refinement and analysis program.
J. Appl. Cryst. (2009). 42, 339-341.
;
_computing_structure_refinement
;
SHELXL, G.M. Sheldrick, Acta Cryst.
(2008). A64, 112-122
;
_computing_structure_solution
;
olex2.solve (L.J. Bourhis, O.V. Dolomanov, R.J. Gildea, J.A.K. Howard,
H. Puschmann, in preparation, 2011)
;
_diffrn_ambient_temperature 298
_diffrn_detector_area_resol_mean 15.9821
_diffrn_measured_fraction_theta_full 0.9908
_diffrn_measured_fraction_theta_max 0.9100
_diffrn_measurement_details
;
#__ type_ start__ end____ width___ exp.time_
  1 omega  -15.00   24.00   1.0000   25.0000
omega____ theta____ kappa____ phi______ frames
    -      -17.4178  -99.0000  150.0000 39

#__ type_ start__ end____ width___ exp.time_
  2 omega  -83.00   40.00   1.0000   25.0000
omega____ theta____ kappa____ phi______ frames
    -      -17.4178    0.0000  -60.0000 123

#__ type_ start__ end____ width___ exp.time_
  3 omega  -38.00   29.00   1.0000   25.0000
omega____ theta____ kappa____ phi______ frames
    -      -17.4178   57.0000   30.0000 67

#__ type_ start__ end____ width___ exp.time_
  4 omega   -5.00   23.00   1.0000   25.0000
omega____ theta____ kappa____ phi______ frames
    -      -17.4178  -99.0000 -180.0000 28

#__ type_ start__ end____ width___ exp.time_
  5 omega   -3.00   23.00   1.0000   25.0000
omega____ theta____ kappa____ phi______ frames
    -      -17.4178  -99.0000 -150.0000 26

#__ type_ start__ end____ width___ exp.time_
  6 omega  -25.00    8.00   1.0000   25.0000
omega____ theta____ kappa____ phi______ frames
    -      -17.4178  -99.0000   60.0000 33
;
_diffrn_measurement_device_type 'Xcalibur, Eos'
_diffrn_measurement_method '\w scans'
_diffrn_orient_matrix_UB_11 0.0044370000
_diffrn_orient_matrix_UB_12 0.0707271000
_diffrn_orient_matrix_UB_13 -0.0084676000
_diffrn_orient_matrix_UB_21 0.0060438000
_diffrn_orient_matrix_UB_22 -0.0135092000
_diffrn_orient_matrix_UB_23 -0.0481982000
_diffrn_orient_matrix_UB_31 -0.0548049000
_diffrn_orient_matrix_UB_32 0.0042344000
_diffrn_orient_matrix_UB_33 -0.0097138000
_diffrn_radiation_monochromator graphite
_diffrn_radiation_type 'Mo K\a'
_diffrn_radiation_wavelength 0.7107
_diffrn_reflns_av_R_equivalents 0.0402
_diffrn_reflns_av_unetI/netI 0.0560
_diffrn_reflns_limit_h_max 17
_diffrn_reflns_limit_h_min -15
_diffrn_reflns_limit_k_max 13
_diffrn_reflns_limit_k_min -12
_diffrn_reflns_limit_l_max 18
_diffrn_reflns_limit_l_min -17
_diffrn_reflns_number 10756
_diffrn_reflns_theta_full 29.28
_diffrn_reflns_theta_max 29.28
_diffrn_reflns_theta_min 4.14
_diffrn_source 'Enhance (Mo) X-ray Source'
_exptl_absorpt_coefficient_mu 0.654
_exptl_absorpt_correction_T_max 1.00000
_exptl_absorpt_correction_T_min 0.67843
_exptl_absorpt_correction_type multi-scan
_exptl_absorpt_process_details
;
CrysAlisPro, Agilent Technologies,
Version 1.171.36.21 (release 14-08-2012 CrysAlis171 .NET)
(compiled Sep 14 2012,17:21:16)
Empirical absorption correction using spherical harmonics,
 implemented in SCALE3 ABSPACK scaling algorithm.
;
_exptl_crystal_colour yellow
_exptl_crystal_colour_primary yellow
_exptl_crystal_density_diffrn 1.357
_exptl_crystal_density_method 'not measured'
_exptl_crystal_description block
_exptl_crystal_F_000 757
_exptl_crystal_recrystallization_method 'Re-crystallisation from solvent: Chloroform'
_exptl_crystal_size_max 0.6
_exptl_crystal_size_mid 0.25
_exptl_crystal_size_min 0.08
_refine_diff_density_max 0.410
_refine_diff_density_min -0.465
_refine_diff_density_rms 0.060
_refine_ls_extinction_method none
_refine_ls_goodness_of_fit_ref 1.017
_refine_ls_hydrogen_treatment mixed
_refine_ls_matrix_type full
_refine_ls_number_parameters 232
_refine_ls_number_reflns 4183
_refine_ls_number_restraints 0
_refine_ls_restrained_S_all 1.017
_refine_ls_R_factor_all 0.1008
_refine_ls_R_factor_gt 0.0483
_refine_ls_shift/su_max 0.000
_refine_ls_shift/su_mean 0.000
_refine_ls_structure_factor_coef Fsqd
_refine_ls_weighting_details 'calc w=1/[\s^2^(Fo^2^)+(0.0619P)^2^+0.1847P] where P=(Fo^2^+2Fc^2^)/3'
_refine_ls_weighting_scheme calc
_refine_ls_wR_factor_gt 0.1102
_refine_ls_wR_factor_ref 0.1371
_reflns_number_gt 2520
_reflns_number_total 4183
_reflns_threshold_expression >2sigma(I)
_cod_data_source_file c8ra01478g2.cif
_cod_data_source_block exp-134
_cod_original_formula_sum 'C36 H28 Br0.50 N3 O12'
_cod_database_code 7230389
_chemical_oxdiff_formula 'C36 H28 N3 O12'
_chemical_oxdiff_usercomment '298K, PALE YELLOW COLOR ROD, 0.6 0.20 0.08'
_reflns_odcompleteness_completeness 99.08
_reflns_odcompleteness_iscentric 1
_reflns_odcompleteness_theta 26.32

loop_
_space_group_symop_id
_space_group_symop_operation_xyz
1 'x, y, z'
2 '-x+1/2, y+1/2, -z'
3 '-x, -y, -z'
4 'x-1/2, -y-1/2, z'

loop_
_atom_site_label
_atom_site_type_symbol
_atom_site_fract_x
_atom_site_fract_y
_atom_site_fract_z
_atom_site_U_iso_or_equiv
_atom_site_adp_type
_atom_site_occupancy
_atom_site_symmetry_multiplicity
_atom_site_calc_flag
_atom_site_refinement_flags
O8 O 0.52827(14) 0.1861(2) 0.25548(17) 0.0543(6) Uani 1 1 d .
C10 C 0.73212(19) 0.4279(3) 0.3140(2) 0.0420(7) Uani 1 1 d .
H10 H 0.7975 0.4334 0.2903 0.050 Uiso 1 1 calc R
C14 C 0.7627(2) 0.2405(3) 0.1402(2) 0.0486(8) Uani 1 1 d .
H14 H 0.8181 0.3016 0.1460 0.058 Uiso 1 1 calc R
N17 N 0.66301(15) 0.3398(3) 0.27078(18) 0.0422(6) Uani 1 1 d .
C19 C 0.6811(2) 0.2503(3) 0.1974(2) 0.0394(7) Uani 1 1 d .
C20 C 0.48018(18) 0.4173(3) 0.2916(2) 0.0380(7) Uani 1 1 d .
C28 C 0.4848(2) 0.5143(3) 0.2226(2) 0.0445(7) Uani 1 1 d .
H28 H 0.5415 0.5167 0.1858 0.053 Uiso 1 1 calc R
C29 C 0.5985(2) 0.1600(3) 0.1893(2) 0.0456(8) Uani 1 1 d .
C30 C 0.56167(19) 0.3067(3) 0.3072(2) 0.0415(7) Uani 1 1 d .
H30 H 0.5716 0.2854 0.3743 0.050 Uiso 1 1 calc R
C34 C 0.3170(2) 0.5108(3) 0.3314(2) 0.0512(8) Uani 1 1 d .
H34 H 0.2607 0.5103 0.3688 0.061 Uiso 1 1 calc R
C35 C 0.71555(19) 0.5075(3) 0.3874(2) 0.0442(7) Uani 1 1 d .
H35 H 0.6503 0.5069 0.4115 0.053 Uiso 1 1 calc R
C36 C 0.4058(2) 0.6077(3) 0.2078(2) 0.0498(8) Uani 1 1 d .
C38 C 0.3215(2) 0.6065(3) 0.2623(3) 0.0527(9) Uani 1 1 d .
H38 H 0.2684 0.6701 0.2522 0.063 Uiso 1 1 calc R
C39 C 0.6767(3) 0.0481(4) 0.0668(3) 0.0610(9) Uani 1 1 d .
H39 H 0.6755 -0.0207 0.0221 0.073 Uiso 1 1 calc R
O4 O 0.39098(17) 0.3161(2) 0.41164(17) 0.0552(6) Uani 1 1 d .
O12 O 0.78628(14) 0.6671(2) 0.49902(16) 0.0518(6) Uani 1 1 d .
Br1 Br 0.40839(3) 0.73744(4) 0.10953(3) 0.0769(2) Uani 1 1 d .
O1 O 0.88532(13) 0.5888(2) 0.38857(15) 0.0513(6) Uani 1 1 d .
C6 C 0.39493(19) 0.4148(3) 0.3464(2) 0.0388(7) Uani 1 1 d .
C5 C 0.9718(2) 0.6695(3) 0.4294(2) 0.0497(8) Uani 1 1 d .
H5A H 0.9891 0.6429 0.4941 0.060 Uiso 1 1 calc R
H5B H 0.9540 0.7654 0.4279 0.060 Uiso 1 1 calc R
C2 C 0.5943(3) 0.0583(3) 0.1249(3) 0.0577(9) Uani 1 1 d .
H2 H 0.5386 -0.0023 0.1196 0.069 Uiso 1 1 calc R
C3 C 0.7600(2) 0.1374(4) 0.0739(2) 0.0548(9) Uani 1 1 d .
C7 C 0.8466(3) 0.1266(5) 0.0078(3) 0.0804(12) Uani 1 1 d .
H7A H 0.8582 0.2141 -0.0195 0.121 Uiso 1 1 calc R
H7B H 0.8271 0.0625 -0.0411 0.121 Uiso 1 1 calc R
H7C H 0.9094 0.0965 0.0421 0.121 Uiso 1 1 calc R
C9 C 0.7965(2) 0.5950(3) 0.4306(2) 0.0433(7) Uani 1 1 d .
C1 C 1.0611(2) 0.6428(4) 0.3713(3) 0.0660(10) Uani 1 1 d .
H1A H 1.1218 0.6896 0.3979 0.099 Uiso 1 1 calc R
H1B H 1.0443 0.6746 0.3084 0.099 Uiso 1 1 calc R
H1C H 1.0748 0.5468 0.3702 0.099 Uiso 1 1 calc R
H4 H 0.335(3) 0.323(5) 0.438(3) 0.089(14) Uiso 1 1 d .

loop_
_atom_site_aniso_label
_atom_site_aniso_U_11
_atom_site_aniso_U_22
_atom_site_aniso_U_33
_atom_site_aniso_U_23
_atom_site_aniso_U_13
_atom_site_aniso_U_12
O8 0.0386(11) 0.0437(12) 0.0819(18) -0.0044(13) 0.0144(11) -0.0065(9)
C10 0.0261(13) 0.0482(17) 0.051(2) 0.0010(16) 0.0014(12) 0.0006(12)
C14 0.0430(16) 0.054(2) 0.049(2) 0.0054(17) 0.0060(14) 0.0051(13)
N17 0.0279(11) 0.0497(14) 0.0494(16) -0.0039(13) 0.0067(10) -0.0040(10)
C19 0.0313(13) 0.0450(17) 0.0413(18) 0.0014(15) -0.0008(12) 0.0035(12)
C20 0.0243(12) 0.0455(16) 0.0436(18) -0.0004(15) 0.0001(11) -0.0032(11)
C28 0.0329(14) 0.0498(17) 0.0508(19) 0.0060(16) 0.0032(13) -0.0037(13)
C29 0.0341(14) 0.0437(17) 0.059(2) 0.0045(17) 0.0003(14) 0.0046(13)
C30 0.0285(13) 0.0454(16) 0.051(2) 0.0046(16) 0.0075(12) -0.0021(12)
C34 0.0361(15) 0.060(2) 0.058(2) 0.0030(19) 0.0082(14) 0.0068(14)
C35 0.0274(13) 0.0535(18) 0.052(2) -0.0031(17) 0.0064(12) -0.0019(12)
C36 0.0445(16) 0.0491(18) 0.055(2) 0.0120(17) -0.0049(15) -0.0052(14)
C38 0.0396(16) 0.0491(18) 0.068(2) 0.0010(18) -0.0045(15) 0.0085(14)
C39 0.075(2) 0.053(2) 0.053(2) -0.0063(19) -0.0003(18) 0.0088(18)
O4 0.0393(12) 0.0677(15) 0.0603(16) 0.0186(14) 0.0163(11) 0.0081(11)
O12 0.0384(10) 0.0650(14) 0.0535(14) -0.0137(13) 0.0129(9) -0.0045(10)
Br1 0.0765(3) 0.0696(3) 0.0837(4) 0.0326(2) 0.0004(2) -0.00018(18)
O1 0.0289(9) 0.0648(14) 0.0610(15) -0.0187(12) 0.0089(9) -0.0076(9)
C6 0.0302(13) 0.0422(16) 0.0440(18) 0.0004(15) 0.0018(12) 0.0005(12)
C5 0.0328(14) 0.0548(19) 0.062(2) -0.0116(18) 0.0065(13) -0.0070(13)
C2 0.0574(19) 0.0417(18) 0.072(3) -0.0044(18) -0.0068(18) -0.0013(15)
C3 0.0596(19) 0.059(2) 0.046(2) 0.0048(18) 0.0027(15) 0.0185(17)
C7 0.093(3) 0.089(3) 0.063(3) 0.004(2) 0.027(2) 0.026(2)
C9 0.0337(14) 0.0505(18) 0.046(2) 0.0002(17) 0.0043(13) 0.0031(13)
C1 0.0372(15) 0.075(2) 0.088(3) -0.020(2) 0.0177(16) -0.0091(16)

loop_
_atom_type_symbol
_atom_type_description
_atom_type_scat_dispersion_real
_atom_type_scat_dispersion_imag
_atom_type_scat_source
C C 0.0033 0.0016 'International Tables Vol C Tables 4.2.6.8 and 6.1.1.4'
H H 0.0000 0.0000 'International Tables Vol C Tables 4.2.6.8 and 6.1.1.4'
N N 0.0061 0.0033 'International Tables Vol C Tables 4.2.6.8 and 6.1.1.4'
O O 0.0106 0.0060 'International Tables Vol C Tables 4.2.6.8 and 6.1.1.4'
Br Br -0.2901 2.4595 'International Tables Vol C Tables 4.2.6.8 and 6.1.1.4'

loop_
_geom_angle_atom_site_label_1
_geom_angle_atom_site_label_2
_geom_angle_atom_site_label_3
_geom_angle
C29 O8 C30 108.5(2)
N17 C10 H10 116.8
C35 C10 H10 116.8
C35 C10 N17 126.4(3)
C19 C14 H14 120.9
C19 C14 C3 118.2(3)
C3 C14 H14 120.9
C10 N17 C19 127.0(2)
C10 N17 C30 123.2(3)
C19 N17 C30 108.9(2)
C14 C19 N17 131.4(3)
C14 C19 C29 121.2(3)
C29 C19 N17 107.3(3)
C28 C20 C30 122.5(3)
C28 C20 C6 119.5(2)
C6 C20 C30 117.9(3)
C20 C28 H28 119.9
C36 C28 C20 120.2(3)
C36 C28 H28 119.9
O8 C29 C19 111.2(3)
C2 C29 O8 127.3(3)
C2 C29 C19 121.5(3)
O8 C30 N17 103.8(2)
O8 C30 C20 109.7(2)
O8 C30 H30 109.7
N17 C30 C20 114.2(2)
N17 C30 H30 109.7
C20 C30 H30 109.7
C38 C34 H34 119.6
C38 C34 C6 120.8(3)
C6 C34 H34 119.6
C10 C35 H35 119.0
C10 C35 C9 121.9(3)
C9 C35 H35 119.0
C28 C36 C38 120.6(3)
C28 C36 Br1 120.7(2)
C38 C36 Br1 118.7(2)
C34 C38 C36 119.4(3)
C34 C38 H38 120.3
C36 C38 H38 120.3
C2 C39 H39 119.0
C3 C39 H39 119.0
C3 C39 C2 122.0(3)
C6 O4 H4 110(3)
C9 O1 C5 116.8(2)
C34 C6 C20 119.5(3)
O4 C6 C20 118.2(2)
O4 C6 C34 122.3(3)
O1 C5 H5A 110.5
O1 C5 H5B 110.5
O1 C5 C1 106.2(3)
H5A C5 H5B 108.7
C1 C5 H5A 110.5
C1 C5 H5B 110.5
C29 C2 C39 117.5(3)
C29 C2 H2 121.3
C39 C2 H2 121.3
C14 C3 C7 119.6(3)
C39 C3 C14 119.6(3)
C39 C3 C7 120.7(4)
C3 C7 H7A 109.5
C3 C7 H7B 109.5
C3 C7 H7C 109.5
H7A C7 H7B 109.5
H7A C7 H7C 109.5
H7B C7 H7C 109.5
O12 C9 C35 124.5(3)
O12 C9 O1 122.3(3)
O1 C9 C35 113.2(3)
C5 C1 H1A 109.5
C5 C1 H1B 109.5
C5 C1 H1C 109.5
H1A C1 H1B 109.5
H1A C1 H1C 109.5
H1B C1 H1C 109.5

loop_
_geom_bond_atom_site_label_1
_geom_bond_atom_site_label_2
_geom_bond_distance
O8 C29 1.377(4)
O8 C30 1.444(4)
C10 H10 0.9300
C10 N17 1.356(4)
C10 C35 1.337(4)
C14 H14 0.9300
C14 C19 1.380(4)
C14 C3 1.385(5)
N17 C19 1.399(4)
N17 C30 1.474(3)
C19 C29 1.382(4)
C20 C28 1.375(4)
C20 C30 1.515(4)
C20 C6 1.393(4)
C28 H28 0.9300
C28 C36 1.373(4)
C29 C2 1.357(4)
C30 H30 0.9800
C34 H34 0.9300
C34 C38 1.367(4)
C34 C6 1.382(4)
C35 H35 0.9300
C35 C9 1.451(4)
C36 C38 1.380(4)
C36 Br1 1.897(3)
C38 H38 0.9300
C39 H39 0.9300
C39 C2 1.395(5)
C39 C3 1.383(5)
O4 C6 1.348(3)
O4 H4 0.84(4)
O12 C9 1.221(4)
O1 C5 1.452(3)
O1 C9 1.330(3)
C5 H5A 0.9700
C5 H5B 0.9700
C5 C1 1.487(4)
C2 H2 0.9300
C3 C7 1.515(5)
C7 H7A 0.9600
C7 H7B 0.9600
C7 H7C 0.9600
C1 H1A 0.9600
C1 H1B 0.9600
C1 H1C 0.9600

loop_
_geom_torsion_atom_site_label_1
_geom_torsion_atom_site_label_2
_geom_torsion_atom_site_label_3
_geom_torsion_atom_site_label_4
_geom_torsion
O8 C29 C2 C39 -177.6(3)
C10 N17 C19 C14 -11.7(5)
C10 N17 C19 C29 166.9(3)
C10 N17 C30 O8 -165.2(2)
C10 N17 C30 C20 75.5(3)
C10 C35 C9 O12 -178.1(3)
C10 C35 C9 O1 1.4(4)
C14 C19 C29 O8 177.9(3)
C14 C19 C29 C2 0.0(4)
N17 C10 C35 C9 177.8(3)
N17 C19 C29 O8 -0.9(3)
N17 C19 C29 C2 -178.8(3)
C19 C14 C3 C39 0.0(4)
C19 C14 C3 C7 178.0(3)
C19 N17 C30 O8 4.8(3)
C19 N17 C30 C20 -114.6(3)
C19 C29 C2 C39 0.0(4)
C20 C28 C36 C38 0.7(4)
C20 C28 C36 Br1 -177.5(2)
C28 C20 C30 O8 -93.5(3)
C28 C20 C30 N17 22.5(4)
C28 C20 C6 C34 -0.8(4)
C28 C20 C6 O4 178.1(2)
C28 C36 C38 C34 -0.2(5)
C29 O8 C30 N17 -5.3(3)
C29 O8 C30 C20 117.1(3)
C30 O8 C29 C19 4.1(3)
C30 O8 C29 C2 -178.2(3)
C30 N17 C19 C14 178.8(3)
C30 N17 C19 C29 -2.5(3)
C30 C20 C28 C36 176.3(3)
C30 C20 C6 C34 -177.4(3)
C30 C20 C6 O4 1.5(4)
C35 C10 N17 C19 -176.1(3)
C35 C10 N17 C30 -8.0(5)
C38 C34 C6 C20 1.3(4)
C38 C34 C6 O4 -177.6(3)
Br1 C36 C38 C34 177.9(2)
C6 C20 C28 C36 -0.1(4)
C6 C20 C30 O8 82.9(3)
C6 C20 C30 N17 -161.1(3)
C6 C34 C38 C36 -0.7(5)
C5 O1 C9 C35 -177.9(2)
C5 O1 C9 O12 1.6(4)
C2 C39 C3 C14 -0.1(5)
C2 C39 C3 C7 -178.0(3)
C3 C14 C19 N17 178.5(3)
C3 C14 C19 C29 0.0(4)
C3 C39 C2 C29 0.0(5)
C9 O1 C5 C1 178.8(3)
